data_7027641
loop_
_publ_author_name
'Egold, Hans'
'Schwarze, Detlef'
'Fl\"orke, Ulrich'

_publ_section_title
;
 The reaction of [Re2(CO)8(MeCN)2] with thiols. Formation of hydrido
 sulfido bridged dirhenium cluster complexes [Re2(\m-H)(\m-SR)(CO)8]
 (R&#x2005;=&#x2005;H, n-Bu, Cy, Ph, C6H4F-p, C6F5 or 2-naphthyl)
;
_journal_issue 18
_journal_name_full 'Journal of the Chemical Society, Dalton Transactions'
_journal_page_first 3203
_journal_paper_doi 10.1039/a905111b
_journal_year 1999
_chemical_formula_sum 'C36 H22 Ag O8 P Re2 S'
_chemical_formula_weight 1125.84
_space_group_IT_number 2
_symmetry_cell_setting triclinic
_symmetry_space_group_name_Hall '-P 1'
_symmetry_space_group_name_H-M 'P -1'
_atom_sites_solution_hydrogens geom
_atom_sites_solution_primary direct
_atom_sites_solution_secondary difmap
_audit_creation_method SHELXL-97
_cell_angle_alpha 76.80(2)
_cell_angle_beta 67.37(2)
_cell_angle_gamma 64.24(2)
_cell_formula_units_Z 2
_cell_length_a 11.380(2)
_cell_length_b 12.439(2)
_cell_length_c 14.722(4)
_cell_measurement_reflns_used 31
_cell_measurement_temperature 203(2)
_cell_measurement_theta_max 38.355
_cell_measurement_theta_min 14.298
_cell_volume 1727.7(7)
_computing_cell_refinement 'Siemens XSCANS'
_computing_data_collection 'Siemens XSCANS'
_computing_data_reduction 'Siemens XSCANS'
_computing_molecular_graphics 'Siemens SHELXTL'
_computing_publication_material 'Siemens SHELXTL'
_computing_structure_refinement 'Siemens SHELXTL'
_computing_structure_solution 'Siemens SHELXTL'
_diffrn_ambient_temperature 203(2)
_diffrn_measured_fraction_theta_full 0.998
_diffrn_measured_fraction_theta_max 0.998
_diffrn_measurement_device 'Bruker AXS P4'
_diffrn_measurement_method '\w scans'
_diffrn_radiation_monochromator graphite
_diffrn_radiation_source 'fine-focus sealed tube'
_diffrn_radiation_type MoK\a
_diffrn_radiation_wavelength 0.71073
_diffrn_reflns_av_R_equivalents 0.0194
_diffrn_reflns_av_sigmaI/netI 0.0339
_diffrn_reflns_limit_h_max 14
_diffrn_reflns_limit_h_min -1
_diffrn_reflns_limit_k_max 16
_diffrn_reflns_limit_k_min -14
_diffrn_reflns_limit_l_max 19
_diffrn_reflns_limit_l_min -18
_diffrn_reflns_number 9098
_diffrn_reflns_theta_full 27.50
_diffrn_reflns_theta_max 27.50
_diffrn_reflns_theta_min 2.98
_diffrn_standards_decay_% 'less than 1'
_diffrn_standards_interval_count 397
_diffrn_standards_number 3
_exptl_absorpt_coefficient_mu 7.709
_exptl_absorpt_correction_T_max 0.701
_exptl_absorpt_correction_T_min 0.301
_exptl_absorpt_correction_type psi-scan
_exptl_crystal_colour yellow
_exptl_crystal_density_diffrn 2.164
_exptl_crystal_density_method 'not measured'
_exptl_crystal_description block
_exptl_crystal_F_000 1060
_exptl_crystal_size_max 0.37
_exptl_crystal_size_mid 0.34
_exptl_crystal_size_min 0.24
_refine_diff_density_max 0.986
_refine_diff_density_min -0.738
_refine_diff_density_rms 0.148
_refine_ls_extinction_coef 0.00394(14)
_refine_ls_extinction_expression Fc^*^=kFc[1+0.001xFc^2^\l^3^/sin(2\q)]^-1/4^
_refine_ls_extinction_method SHELXL
_refine_ls_goodness_of_fit_ref 1.053
_refine_ls_hydrogen_treatment constr
_refine_ls_matrix_type full
_refine_ls_number_parameters 443
_refine_ls_number_reflns 7909
_refine_ls_number_restraints 97
_refine_ls_restrained_S_all 1.048
_refine_ls_R_factor_all 0.0445
_refine_ls_R_factor_gt 0.0309
_refine_ls_shift/su_max 0.001
_refine_ls_shift/su_mean 0.000
_refine_ls_structure_factor_coef Fsqd
_refine_ls_weighting_details 'calc w=1/[\s^2^(Fo^2^)+(0.0327P)^2^+1.1527P] where P=(Fo^2^+2Fc^2^)/3'
_refine_ls_weighting_scheme calc
_refine_ls_wR_factor_gt 0.0618
_refine_ls_wR_factor_ref 0.0658
_reflns_number_gt 6538
_reflns_number_total 7909
_reflns_threshold_expression >2sigma(I)
_cod_data_source_file 905111Bsup1.cif
_cod_data_source_block 5b
_cod_depositor_comments
;
The following automatic conversions were performed:

'_symmetry_cell_setting' value 'Triclinic' changed to 'triclinic'
according to /home/saulius/struct/CIF-dictionaries/cif_core.dic
dictionary named 'cif_core.dic' version 2.4.2 from 2011-04-26.

Automatic conversion script
Id: cif_fix_values 1891 2012-01-12 08:04:46Z andrius 
;
_cod_original_cell_volume 1727.7(6)
_cod_original_sg_symbol_H-M P-1
_cod_database_code 7027641

loop_
_symmetry_equiv_pos_as_xyz
'x, y, z'
'-x, -y, -z'

loop_
_atom_site_label
_atom_site_type_symbol
_atom_site_fract_x
_atom_site_fract_y
_atom_site_fract_z
_atom_site_U_iso_or_equiv
_atom_site_adp_type
_atom_site_occupancy
_atom_site_symmetry_multiplicity
_atom_site_calc_flag
_atom_site_refinement_flags
Re1 Re 0.16238(2) 0.815231(17) 0.367823(13) 0.02123(6) Uani 1 1 d .
Re2 Re 0.15423(2) 0.755092(17) 0.177262(14) 0.02386(6) Uani 1 1 d .
Ag1 Ag 0.22152(4) 0.94747(3) 0.18495(3) 0.02535(9) Uani 1 1 d .
S1 S 0.11850(13) 0.64839(11) 0.34317(9) 0.0247(3) Uani 1 1 d .
P1 P 0.20734(14) 1.14336(11) 0.09803(9) 0.0242(3) Uani 1 1 d .
O1 O 0.0855(5) 0.7536(4) 0.5926(3) 0.0453(10) Uani 1 1 d .
C1 C 0.1149(5) 0.7762(5) 0.5084(4) 0.0288(11) Uani 1 1 d .
O2 O 0.2589(4) 1.0017(4) 0.3910(3) 0.0414(10) Uani 1 1 d .
C2 C 0.2240(6) 0.9342(5) 0.3776(4) 0.0302(12) Uani 1 1 d .
O3 O -0.1196(4) 1.0287(3) 0.3805(3) 0.0389(9) Uani 1 1 d .
C3 C -0.0190(5) 0.9483(5) 0.3762(4) 0.0271(11) Uani 1 1 d .
C4 C 0.3555(6) 0.6937(5) 0.3411(4) 0.0290(11) Uani 1 1 d .
O4 O 0.4650(4) 0.6254(4) 0.3268(3) 0.0475(11) Uani 1 1 d .
C5 C 0.3531(6) 0.6545(5) 0.1451(4) 0.0319(12) Uani 1 1 d .
O5 O 0.4676(4) 0.5954(4) 0.1249(3) 0.0490(11) Uani 1 1 d .
C6 C -0.0447(6) 0.8645(5) 0.2131(4) 0.0317(12) Uani 1 1 d .
O6 O -0.1571(4) 0.9278(4) 0.2301(3) 0.0447(10) Uani 1 1 d .
O7 O 0.1091(5) 0.5799(4) 0.0895(3) 0.0525(12) Uani 1 1 d .
C7 C 0.1268(6) 0.6455(5) 0.1214(4) 0.0341(12) Uani 1 1 d .
O8 O 0.1929(5) 0.9063(4) -0.0226(3) 0.0538(13) Uani 1 1 d .
C8 C 0.1831(6) 0.8515(5) 0.0523(4) 0.0361(13) Uani 1 1 d .
C11 C 0.2739(5) 1.2271(4) 0.1374(3) 0.0268(11) Uani 1 1 d D
C12 C 0.3796(5) 1.2654(5) 0.0744(4) 0.0343(13) Uani 1 1 d D
H12 H 0.4165 1.2520 0.0070 0.041 Uiso 1 1 calc R
C13 C 0.4290(6) 1.3231(5) 0.1122(4) 0.0415(14) Uani 1 1 d D
H13 H 0.5002 1.3484 0.0703 0.050 Uiso 1 1 calc R
C14 C 0.3746(6) 1.3438(5) 0.2109(4) 0.0386(13) Uani 1 1 d D
H14 H 0.4092 1.3830 0.2357 0.046 Uiso 1 1 calc R
C15 C 0.2702(6) 1.3077(5) 0.2734(4) 0.0390(13) Uani 1 1 d D
H15 H 0.2322 1.3234 0.3404 0.047 Uiso 1 1 calc R
C16 C 0.2220(6) 1.2485(5) 0.2369(4) 0.0334(12) Uani 1 1 d D
H16 H 0.1526 1.2218 0.2800 0.040 Uiso 1 1 calc R
C21 C 0.2810(5) 1.1482(4) -0.0362(3) 0.0247(10) Uani 1 1 d D
C22 C 0.3909(5) 1.0484(5) -0.0797(4) 0.0320(12) Uani 1 1 d D
H22 H 0.4260 0.9801 -0.0399 0.038 Uiso 1 1 calc R
C23 C 0.4500(6) 1.0480(5) -0.1816(4) 0.0390(13) Uani 1 1 d D
H23 H 0.5245 0.9797 -0.2105 0.047 Uiso 1 1 calc R
C24 C 0.3990(6) 1.1483(5) -0.2404(4) 0.0380(13) Uani 1 1 d D
H24 H 0.4402 1.1492 -0.3094 0.046 Uiso 1 1 calc R
C25 C 0.2889(6) 1.2461(5) -0.1982(4) 0.0403(14) Uani 1 1 d D
H25 H 0.2534 1.3133 -0.2387 0.048 Uiso 1 1 calc R
C26 C 0.2283(6) 1.2482(5) -0.0966(4) 0.0345(12) Uani 1 1 d D
H26 H 0.1524 1.3163 -0.0686 0.041 Uiso 1 1 calc R
C31 C 0.0242(5) 1.2371(4) 0.1272(3) 0.0264(10) Uani 1 1 d D
C32 C -0.0669(5) 1.1832(5) 0.1440(4) 0.0332(12) Uani 1 1 d D
H32 H -0.0319 1.1009 0.1362 0.040 Uiso 1 1 calc R
C33 C -0.2068(6) 1.2468(5) 0.1718(4) 0.0411(14) Uani 1 1 d D
H33 H -0.2666 1.2081 0.1830 0.049 Uiso 1 1 calc R
C34 C -0.2595(6) 1.3675(5) 0.1833(4) 0.0451(15) Uani 1 1 d D
H34 H -0.3553 1.4117 0.2031 0.054 Uiso 1 1 calc R
C35 C -0.1701(6) 1.4220(5) 0.1654(5) 0.0507(17) Uani 1 1 d D
H35 H -0.2057 1.5045 0.1726 0.061 Uiso 1 1 calc R
C36 C -0.0294(6) 1.3589(5) 0.1370(5) 0.0420(14) Uani 1 1 d D
H36 H 0.0300 1.3984 0.1243 0.050 Uiso 1 1 calc R
C41 C -0.0555(5) 0.6578(4) 0.3949(3) 0.0251(10) Uani 1 1 d D
C42 C -0.1629(5) 0.7482(4) 0.4483(3) 0.0284(11) Uani 1 1 d D
H42 H -0.1471 0.8117 0.4592 0.034 Uiso 1 1 calc R
C43 C -0.2986(5) 0.7488(4) 0.4882(3) 0.0275(11) Uani 1 1 d D
C44 C -0.4121(6) 0.8436(5) 0.5408(4) 0.0376(13) Uani 1 1 d D
H44 H -0.3990 0.9096 0.5496 0.045 Uiso 1 1 calc R
C45 C -0.5404(6) 0.8409(6) 0.5791(5) 0.0464(15) Uani 1 1 d D
H45 H -0.6150 0.9048 0.6143 0.056 Uiso 1 1 calc R
C46 C -0.5620(6) 0.7436(6) 0.5663(4) 0.0441(15) Uani 1 1 d D
H46 H -0.6508 0.7420 0.5935 0.053 Uiso 1 1 calc R
C47 C -0.4552(6) 0.6515(6) 0.5145(4) 0.0396(14) Uani 1 1 d D
H47 H -0.4713 0.5869 0.5061 0.048 Uiso 1 1 calc R
C48 C -0.3203(5) 0.6510(5) 0.4730(4) 0.0294(11) Uani 1 1 d D
C49 C -0.2062(6) 0.5585(5) 0.4180(4) 0.0365(13) Uani 1 1 d D
H49 H -0.2192 0.4933 0.4076 0.044 Uiso 1 1 calc R
C50 C -0.0773(6) 0.5606(5) 0.3793(4) 0.0329(12) Uani 1 1 d D
H50 H -0.0032 0.4978 0.3425 0.039 Uiso 1 1 calc R

loop_
_atom_site_aniso_label
_atom_site_aniso_U_11
_atom_site_aniso_U_22
_atom_site_aniso_U_33
_atom_site_aniso_U_23
_atom_site_aniso_U_13
_atom_site_aniso_U_12
Re1 0.01952(11) 0.02435(11) 0.01913(10) 0.00070(7) -0.00360(8) -0.01129(8)
Re2 0.02655(12) 0.02423(11) 0.02232(11) -0.00036(8) -0.00607(8) -0.01342(9)
Ag1 0.0293(2) 0.02353(18) 0.02301(18) 0.00343(14) -0.00657(16) -0.01420(16)
S1 0.0229(6) 0.0227(6) 0.0258(6) 0.0014(5) -0.0045(5) -0.0108(5)
P1 0.0240(7) 0.0225(6) 0.0239(6) 0.0033(5) -0.0052(5) -0.0118(5)
O1 0.056(3) 0.058(3) 0.024(2) 0.0075(18) -0.008(2) -0.033(2)
C1 0.030(3) 0.031(3) 0.027(3) 0.001(2) -0.005(2) -0.018(2)
O2 0.049(3) 0.053(2) 0.036(2) -0.0034(19) -0.010(2) -0.036(2)
C2 0.036(3) 0.039(3) 0.022(2) 0.004(2) -0.008(2) -0.024(3)
O3 0.029(2) 0.034(2) 0.048(2) -0.0090(18) -0.0078(19) -0.0085(19)
C3 0.028(3) 0.030(3) 0.024(3) -0.002(2) -0.006(2) -0.015(2)
C4 0.026(3) 0.030(3) 0.029(3) -0.001(2) -0.009(2) -0.010(2)
O4 0.030(2) 0.048(3) 0.055(3) -0.007(2) -0.016(2) -0.004(2)
C5 0.035(3) 0.031(3) 0.028(3) 0.001(2) -0.006(2) -0.018(3)
O5 0.029(2) 0.050(3) 0.048(3) -0.002(2) -0.002(2) -0.008(2)
C6 0.038(3) 0.029(3) 0.037(3) 0.002(2) -0.015(3) -0.019(3)
O6 0.030(2) 0.042(2) 0.061(3) -0.004(2) -0.020(2) -0.009(2)
O7 0.070(3) 0.043(2) 0.062(3) -0.008(2) -0.028(3) -0.029(2)
C7 0.037(3) 0.031(3) 0.033(3) -0.006(2) -0.005(3) -0.016(3)
O8 0.092(4) 0.057(3) 0.032(2) 0.017(2) -0.029(2) -0.049(3)
C8 0.050(4) 0.037(3) 0.033(3) -0.003(2) -0.013(3) -0.026(3)
C11 0.028(3) 0.024(2) 0.026(3) 0.004(2) -0.010(2) -0.010(2)
C12 0.037(3) 0.042(3) 0.025(3) -0.002(2) -0.001(2) -0.026(3)
C13 0.045(4) 0.051(4) 0.038(3) -0.001(3) -0.006(3) -0.035(3)
C14 0.041(3) 0.044(3) 0.040(3) -0.005(3) -0.017(3) -0.020(3)
C15 0.044(4) 0.041(3) 0.027(3) -0.003(2) -0.012(3) -0.010(3)
C16 0.031(3) 0.037(3) 0.025(3) -0.002(2) -0.002(2) -0.014(3)
C21 0.026(3) 0.027(2) 0.023(2) 0.0004(19) -0.005(2) -0.015(2)
C22 0.023(3) 0.033(3) 0.033(3) 0.001(2) -0.007(2) -0.007(2)
C23 0.027(3) 0.044(3) 0.035(3) -0.004(3) -0.005(3) -0.008(3)
C24 0.042(3) 0.046(3) 0.026(3) -0.001(2) -0.006(3) -0.021(3)
C25 0.052(4) 0.037(3) 0.032(3) 0.011(2) -0.017(3) -0.021(3)
C26 0.040(3) 0.030(3) 0.026(3) 0.003(2) -0.011(2) -0.010(3)
C31 0.023(3) 0.028(3) 0.026(3) 0.000(2) -0.005(2) -0.011(2)
C32 0.030(3) 0.031(3) 0.038(3) -0.006(2) -0.008(2) -0.011(2)
C33 0.025(3) 0.048(4) 0.050(4) -0.005(3) -0.009(3) -0.016(3)
C34 0.027(3) 0.046(4) 0.046(4) -0.007(3) -0.010(3) 0.001(3)
C35 0.043(4) 0.026(3) 0.070(5) -0.006(3) -0.012(3) -0.006(3)
C36 0.035(3) 0.031(3) 0.057(4) 0.001(3) -0.011(3) -0.015(3)
C41 0.027(3) 0.029(3) 0.021(2) 0.0067(19) -0.007(2) -0.016(2)
C42 0.028(3) 0.029(3) 0.033(3) 0.001(2) -0.010(2) -0.017(2)
C43 0.029(3) 0.035(3) 0.019(2) 0.009(2) -0.010(2) -0.017(2)
C44 0.031(3) 0.040(3) 0.042(3) -0.005(3) -0.008(3) -0.016(3)
C45 0.027(3) 0.056(4) 0.049(4) -0.002(3) -0.010(3) -0.013(3)
C46 0.028(3) 0.063(4) 0.045(4) 0.009(3) -0.015(3) -0.025(3)
C47 0.039(3) 0.053(4) 0.039(3) 0.010(3) -0.015(3) -0.032(3)
C48 0.030(3) 0.035(3) 0.029(3) 0.009(2) -0.014(2) -0.020(2)
C49 0.047(4) 0.030(3) 0.042(3) 0.008(2) -0.018(3) -0.025(3)
C50 0.034(3) 0.029(3) 0.036(3) 0.000(2) -0.011(3) -0.014(2)

loop_
_atom_type_symbol
_atom_type_description
_atom_type_scat_dispersion_real
_atom_type_scat_dispersion_imag
_atom_type_scat_source
C C 0.0033 0.0016 'International Tables Vol C Tables 4.2.6.8 and 6.1.1.4'
H H 0.0000 0.0000 'International Tables Vol C Tables 4.2.6.8 and 6.1.1.4'
O O 0.0106 0.0060 'International Tables Vol C Tables 4.2.6.8 and 6.1.1.4'
S S 0.1246 0.1234 'International Tables Vol C Tables 4.2.6.8 and 6.1.1.4'
Ag Ag -0.8971 1.1015 'International Tables Vol C Tables 4.2.6.8 and 6.1.1.4'
Re Re -1.0185 7.2310 'International Tables Vol C Tables 4.2.6.8 and 6.1.1.4'
P P 0.1023 0.0942 'International Tables Vol C Tables 4.2.6.8 and 6.1.1.4'

loop_
_geom_angle_atom_site_label_1
_geom_angle_atom_site_label_2
_geom_angle_atom_site_label_3
_geom_angle
C1 Re1 C2 91.3(2)
C1 Re1 C3 94.3(2)
C2 Re1 C3 86.9(2)
C1 Re1 C4 93.2(2)
C2 Re1 C4 89.5(2)
C3 Re1 C4 171.7(2)
C1 Re1 S1 91.71(15)
C2 Re1 S1 171.97(17)
C3 Re1 S1 100.32(14)
C4 Re1 S1 82.88(15)
C1 Re1 Ag1 159.42(15)
C2 Re1 Ag1 69.63(15)
C3 Re1 Ag1 77.54(14)
C4 Re1 Ag1 94.23(15)
S1 Re1 Ag1 108.23(4)
C1 Re1 Re2 142.10(14)
C2 Re1 Re2 126.55(14)
C3 Re1 Re2 86.70(14)
C4 Re1 Re2 89.47(15)
S1 Re1 Re2 51.12(3)
Ag1 Re1 Re2 57.175(18)
C7 Re2 C8 91.8(2)
C7 Re2 C5 90.9(2)
C8 Re2 C5 92.3(2)
C7 Re2 C6 92.9(2)
C8 Re2 C6 87.4(2)
C5 Re2 C6 176.2(2)
C7 Re2 S1 93.95(16)
C8 Re2 S1 174.25(15)
C5 Re2 S1 88.27(15)
C6 Re2 S1 91.66(16)
C7 Re2 Ag1 158.74(16)
C8 Re2 Ag1 67.20(15)
C5 Re2 Ag1 87.05(15)
C6 Re2 Ag1 89.37(14)
S1 Re2 Ag1 107.12(3)
C7 Re2 Re1 144.82(16)
C8 Re2 Re1 123.41(15)
C5 Re2 Re1 88.37(15)
C6 Re2 Re1 88.66(15)
S1 Re2 Re1 50.86(3)
Ag1 Re2 Re1 56.322(18)
P1 Ag1 Re1 147.14(4)
P1 Ag1 Re2 138.05(4)
Re1 Ag1 Re2 66.50(2)
C41 S1 Re1 116.87(17)
C41 S1 Re2 109.64(16)
Re1 S1 Re2 78.01(4)
C11 P1 C31 103.2(2)
C11 P1 C21 105.8(2)
C31 P1 C21 106.7(2)
C11 P1 Ag1 116.93(16)
C31 P1 Ag1 106.13(15)
C21 P1 Ag1 116.86(15)
O1 C1 Re1 179.5(6)
O2 C2 Re1 174.7(4)
O3 C3 Re1 176.2(4)
O4 C4 Re1 179.1(5)
O5 C5 Re2 178.4(5)
O6 C6 Re2 177.6(5)
O7 C7 Re2 178.9(5)
O8 C8 Re2 174.8(5)
C16 C11 C12 118.5(5)
C16 C11 P1 117.8(4)
C12 C11 P1 123.6(4)
C13 C12 C11 119.6(5)
C14 C13 C12 120.5(5)
C15 C14 C13 120.7(5)
C16 C15 C14 119.3(5)
C15 C16 C11 121.5(5)
C22 C21 C26 118.9(5)
C22 C21 P1 118.8(4)
C26 C21 P1 122.3(4)
C21 C22 C23 120.7(5)
C24 C23 C22 119.8(5)
C25 C24 C23 119.8(5)
C24 C25 C26 121.3(5)
C25 C26 C21 119.4(5)
C32 C31 C36 118.2(5)
C32 C31 P1 118.3(4)
C36 C31 P1 123.4(4)
C33 C32 C31 121.7(5)
C32 C33 C34 119.8(5)
C35 C34 C33 119.0(5)
C34 C35 C36 121.6(5)
C35 C36 C31 119.7(5)
C42 C41 C50 119.9(5)
C42 C41 S1 124.6(4)
C50 C41 S1 115.5(4)
C41 C42 C43 121.3(5)
C44 C43 C48 119.0(5)
C44 C43 C42 122.3(5)
C48 C43 C42 118.7(5)
C45 C44 C43 120.9(5)
C44 C45 C46 120.4(6)
C47 C46 C45 120.3(5)
C46 C47 C48 121.2(5)
C49 C48 C47 123.6(5)
C49 C48 C43 118.2(5)
C47 C48 C43 118.2(5)
C50 C49 C48 122.1(5)
C49 C50 C41 119.7(5)

loop_
_geom_bond_atom_site_label_1
_geom_bond_atom_site_label_2
_geom_bond_distance
Re1 C1 1.929(5)
Re1 C2 1.944(5)
Re1 C3 1.986(5)
Re1 C4 1.997(5)
Re1 S1 2.4642(12)
Re1 Ag1 2.8199(9)
Re1 Re2 3.1077(8)
Re2 C7 1.927(5)
Re2 C8 1.949(6)
Re2 C5 1.974(6)
Re2 C6 1.996(6)
Re2 S1 2.4733(14)
Re2 Ag1 2.8476(6)
Ag1 P1 2.4483(14)
S1 C41 1.787(5)
P1 C11 1.816(5)
P1 C31 1.821(5)
P1 C21 1.824(5)
O1 C1 1.153(6)
O2 C2 1.152(6)
O3 C3 1.136(6)
C4 O4 1.130(6)
C5 O5 1.138(7)
C6 O6 1.135(7)
O7 C7 1.148(6)
O8 C8 1.149(6)
C11 C16 1.393(6)
C11 C12 1.404(6)
C12 C13 1.384(6)
C13 C14 1.378(7)
C14 C15 1.376(7)
C15 C16 1.375(7)
C21 C22 1.383(6)
C21 C26 1.398(6)
C22 C23 1.388(7)
C23 C24 1.381(7)
C24 C25 1.363(7)
C25 C26 1.386(7)
C31 C32 1.384(6)
C31 C36 1.384(6)
C32 C33 1.371(7)
C33 C34 1.378(7)
C34 C35 1.369(7)
C35 C36 1.377(7)
C41 C42 1.359(7)
C41 C50 1.416(7)
C42 C43 1.423(7)
C43 C44 1.408(7)
C43 C48 1.421(7)
C44 C45 1.361(8)
C45 C46 1.400(8)
C46 C47 1.359(9)
C47 C48 1.415(7)
C48 C49 1.408(8)
C49 C50 1.364(8)
